data_4023381
loop_
_publ_author_name
'W. Sean Fyvie'
'Mark W. Peczuh'

_publ_section_title
;
 Diastereoselectivity in Epoxidation of Carbohydrate Fused
 [13]-Macro-dilactones
;
_journal_name_full 'Journal of Organic Chemistry'
_journal_page_first 3626
_journal_page_last 3629
_journal_paper_doi 10.1021/jo800027y
_journal_volume 73
_journal_year 2008
_chemical_absolute_configuration syn
_chemical_formula_sum 'C29 H34 O9'
_chemical_formula_weight 526.56
_chemical_name_systematic
; 
 ? 
;
_space_group_IT_number 144
_symmetry_cell_setting trigonal
_symmetry_space_group_name_Hall 'P 31'
_symmetry_space_group_name_H-M 'P 31'
_atom_sites_solution_hydrogens geom
_atom_sites_solution_primary direct
_atom_sites_solution_secondary difmap
_audit_creation_method SHELXL-97
_cell_angle_alpha 90.00
_cell_angle_beta 90.00
_cell_angle_gamma 120.00
_cell_formula_units_Z 6
_cell_length_a 12.5890(18)
_cell_length_b 12.5890(18)
_cell_length_c 29.785(6)
_cell_measurement_temperature 173(2)
_cell_volume 4088.1(12)
_computing_cell_refinement Denzo
_computing_data_collection 'Nonius Collect'
_computing_data_reduction Denzo
_computing_molecular_graphics 'Bruker SHELXTL'
_computing_publication_material 'Bruker SHELXTL'
_computing_structure_refinement 'SHELXL-97 (Sheldrick, 1997)'
_computing_structure_solution 'SHELXS-97 (Sheldrick, 1990)'
_diffrn_ambient_temperature 173(2)
_diffrn_measured_fraction_theta_full 0.979
_diffrn_measured_fraction_theta_max 0.979
_diffrn_measurement_device_type 'Nonius KappaCCD'
_diffrn_measurement_method '\w scans'
_diffrn_radiation_monochromator graphite
_diffrn_radiation_source 'fine-focus sealed tube'
_diffrn_radiation_type MoK\a
_diffrn_radiation_wavelength 0.71073
_diffrn_reflns_av_R_equivalents 0.0000
_diffrn_reflns_av_sigmaI/netI 0.1114
_diffrn_reflns_limit_h_max 17
_diffrn_reflns_limit_h_min -17
_diffrn_reflns_limit_k_max 14
_diffrn_reflns_limit_k_min -14
_diffrn_reflns_limit_l_max 40
_diffrn_reflns_limit_l_min -38
_diffrn_reflns_number 10841
_diffrn_reflns_theta_full 29.10
_diffrn_reflns_theta_max 29.10
_diffrn_reflns_theta_min 3.31
_exptl_absorpt_coefficient_mu 0.095
_exptl_absorpt_correction_T_max 0.9924
_exptl_absorpt_correction_T_min 0.9859
_exptl_absorpt_correction_type none
_exptl_crystal_colour colorless
_exptl_crystal_density_diffrn 1.283
_exptl_crystal_density_method 'not measured'
_exptl_crystal_description plate
_exptl_crystal_F_000 1680
_exptl_crystal_size_max 0.15
_exptl_crystal_size_mid 0.10
_exptl_crystal_size_min 0.08
_refine_diff_density_max 0.214
_refine_diff_density_min -0.289
_refine_diff_density_rms 0.052
_refine_ls_abs_structure_details 'Flack H D (1983), Acta Cryst. A39, 876-881'
_refine_ls_abs_structure_Flack -0.7(8)
_refine_ls_extinction_method none
_refine_ls_goodness_of_fit_ref 1.042
_refine_ls_hydrogen_treatment constr
_refine_ls_matrix_type full
_refine_ls_number_parameters 685
_refine_ls_number_reflns 10841
_refine_ls_number_restraints 1
_refine_ls_restrained_S_all 1.042
_refine_ls_R_factor_all 0.1404
_refine_ls_R_factor_gt 0.0626
_refine_ls_shift/su_max 0.025
_refine_ls_shift/su_mean 0.002
_refine_ls_structure_factor_coef Fsqd
_refine_ls_weighting_details 'calc w=1/[\s^2^(Fo^2^)+(0.0484P)^2^+0.0000P] where P=(Fo^2^+2Fc^2^)/3'
_refine_ls_weighting_scheme calc
_refine_ls_wR_factor_gt 0.1032
_refine_ls_wR_factor_ref 0.1247
_reflns_number_gt 6193
_reflns_number_total 10841
_reflns_threshold_expression >2sigma(I)
_cod_data_source_file jo800027y-File004.cif
_cod_data_source_block mp06
_cod_depositor_comments
;
The following automatic conversions were performed:
'_symmetry_cell_setting' value 'Trigonal' changed to 'trigonal' according
to '/home/saulius/struct/CIF-dictionaries/cif_core.dic' dictionary named
'cif_core.dic' version 2.4.1 from 2010-06-29.

Automatic conversion script
Id: cif_fix_enum 1527 2010-12-29 10:47:43Z saulius 
;
_cod_database_code 4023381

loop_
_symmetry_equiv_pos_as_xyz
'x, y, z'
'-y, x-y, z+1/3'
'-x+y, -x, z+2/3'

loop_
_atom_site_label
_atom_site_type_symbol
_atom_site_fract_x
_atom_site_fract_y
_atom_site_fract_z
_atom_site_U_iso_or_equiv
_atom_site_adp_type
_atom_site_occupancy
_atom_site_symmetry_multiplicity
_atom_site_calc_flag
_atom_site_refinement_flags
_atom_site_disorder_assembly
_atom_site_disorder_group
O1 O 0.8316(2) 0.2190(2) 0.22659(7) 0.0293(6) Uani 1 1 d . . .
O2 O 0.7376(2) 0.0142(2) 0.21711(8) 0.0345(6) Uani 1 1 d . . .
O3 O 0.3755(2) -0.1625(2) 0.26486(8) 0.0410(7) Uani 1 1 d . . .
O4 O 0.5094(2) 0.1707(2) 0.19122(10) 0.0480(7) Uani 1 1 d . . .
O5 O 0.6594(2) 0.1814(2) 0.14763(8) 0.0352(6) Uani 1 1 d . . .
O6 O 0.9378(2) 0.4527(2) 0.18037(8) 0.0344(6) Uani 1 1 d . . .
O7 O 1.0425(2) 0.2022(2) 0.21671(8) 0.0322(6) Uani 1 1 d . . .
O8 O 1.2191(2) 0.4546(2) 0.21122(8) 0.0332(6) Uani 1 1 d . . .
O9 O 1.1226(2) 0.6156(2) 0.19883(9) 0.0449(7) Uani 1 1 d . . .
C1 C 0.7576(3) 0.1022(3) 0.23920(12) 0.0285(8) Uani 1 1 d . . .
C2 C 0.7049(3) 0.0968(3) 0.28500(12) 0.0351(9) Uani 1 1 d . . .
H2A H 0.6869 0.1646 0.2879 0.042 Uiso 1 1 calc R . .
H2B H 0.7667 0.1090 0.3080 0.042 Uiso 1 1 calc R . .
C3 C 0.5876(3) -0.0250(3) 0.29378(12) 0.0360(9) Uani 1 1 d . . .
H3A H 0.6040 -0.0931 0.2886 0.043 Uiso 1 1 calc R . .
H3B H 0.5635 -0.0281 0.3256 0.043 Uiso 1 1 calc R . .
C4 C 0.4842(3) -0.0423(3) 0.26445(11) 0.0322(9) Uani 1 1 d . . .
H4A H 0.4679 0.0277 0.2645 0.039 Uiso 1 1 calc R . .
C5 C 0.4454(3) -0.1173(3) 0.22368(12) 0.0346(9) Uani 1 1 d . . .
H5A H 0.4960 -0.1554 0.2155 0.042 Uiso 1 1 calc R . .
C6 C 0.3833(3) -0.0946(3) 0.18523(12) 0.0345(9) Uani 1 1 d . . .
H6A H 0.3352 -0.0575 0.1966 0.041 Uiso 1 1 calc R . .
H6B H 0.3256 -0.1737 0.1708 0.041 Uiso 1 1 calc R . .
C7 C 0.4762(3) -0.0087(3) 0.15015(12) 0.0349(9) Uani 1 1 d . . .
H7A H 0.5346 -0.0376 0.1432 0.042 Uiso 1 1 calc R . .
H7B H 0.4321 -0.0126 0.1221 0.042 Uiso 1 1 calc R . .
C8 C 0.5466(3) 0.1219(4) 0.16597(13) 0.0344(9) Uani 1 1 d . . .
C9 C 0.7382(3) 0.3082(3) 0.16092(13) 0.0371(10) Uani 1 1 d . . .
H9A H 0.7178 0.3214 0.1918 0.045 Uiso 1 1 calc R . .
H9B H 0.7270 0.3636 0.1403 0.045 Uiso 1 1 calc R . .
C10 C 0.8702(3) 0.3345(3) 0.15892(12) 0.0310(9) Uani 1 1 d . . .
H10A H 0.8966 0.3412 0.1269 0.037 Uiso 1 1 calc R . .
C11 C 0.8881(3) 0.2384(3) 0.18246(11) 0.0300(9) Uani 1 1 d . . .
H11A H 0.8480 0.1602 0.1649 0.036 Uiso 1 1 calc R . .
C12 C 1.0242(3) 0.2829(3) 0.18838(12) 0.0296(9) Uani 1 1 d . . .
H12A H 1.0615 0.2871 0.1583 0.036 Uiso 1 1 calc R . .
C13 C 1.0896(3) 0.4084(3) 0.20992(12) 0.0321(9) Uani 1 1 d . . .
H13A H 1.0581 0.4034 0.2411 0.039 Uiso 1 1 calc R . .
C14 C 1.0668(3) 0.4972(3) 0.18199(12) 0.0338(9) Uani 1 1 d . . .
H14A H 1.0971 0.4998 0.1508 0.041 Uiso 1 1 calc R . .
C15 C 1.0342(4) 0.0986(3) 0.19356(13) 0.0390(10) Uani 1 1 d . . .
H15A H 1.1001 0.1258 0.1708 0.047 Uiso 1 1 calc R . .
H15B H 0.9540 0.0524 0.1782 0.047 Uiso 1 1 calc R . .
C16 C 1.0473(3) 0.0197(3) 0.22811(12) 0.0351(9) Uani 1 1 d . . .
C17 C 1.1564(4) 0.0210(3) 0.23509(13) 0.0390(10) Uani 1 1 d . . .
H17A H 1.2252 0.0716 0.2167 0.047 Uiso 1 1 calc R . .
C18 C 1.1679(4) -0.0495(4) 0.26810(14) 0.0417(10) Uani 1 1 d . . .
H18A H 1.2432 -0.0488 0.2719 0.050 Uiso 1 1 calc R . .
C19 C 1.0692(4) -0.1211(4) 0.29542(14) 0.0461(11) Uani 1 1 d . . .
H19A H 1.0774 -0.1673 0.3190 0.055 Uiso 1 1 calc R . .
C20 C 0.9586(4) -0.1258(4) 0.28863(15) 0.0549(12) Uani 1 1 d . . .
H20A H 0.8900 -0.1767 0.3070 0.066 Uiso 1 1 calc R . .
C21 C 0.9477(4) -0.0564(4) 0.25506(15) 0.0483(11) Uani 1 1 d . . .
H21A H 0.8711 -0.0607 0.2503 0.058 Uiso 1 1 calc R . .
C22 C 1.2644(4) 0.4486(4) 0.25473(12) 0.0514(12) Uani 1 1 d . . .
H22A H 1.2217 0.3628 0.2656 0.062 Uiso 1 1 calc R . .
H22B H 1.2486 0.4990 0.2763 0.062 Uiso 1 1 calc R . .
C23 C 1.3990(3) 0.4953(4) 0.25150(12) 0.0351(9) Uani 1 1 d . . .
C24 C 1.4822(4) 0.6140(4) 0.26350(12) 0.0359(9) Uani 1 1 d . . .
H24A H 1.4542 0.6673 0.2736 0.043 Uiso 1 1 calc R . .
C25 C 1.6067(4) 0.6556(4) 0.26084(12) 0.0448(11) Uani 1 1 d . . .
H25A H 1.6638 0.7369 0.2699 0.054 Uiso 1 1 calc R . .
C26 C 1.6484(4) 0.5803(5) 0.24516(14) 0.0556(13) Uani 1 1 d . . .
H26A H 1.7339 0.6094 0.2431 0.067 Uiso 1 1 calc R . .
C27 C 1.5653(5) 0.4628(5) 0.23256(14) 0.0530(12) Uani 1 1 d . . .
H27A H 1.5938 0.4105 0.2217 0.064 Uiso 1 1 calc R . .
C28 C 1.4412(4) 0.4194(4) 0.23537(12) 0.0436(11) Uani 1 1 d . . .
H28A H 1.3846 0.3378 0.2263 0.052 Uiso 1 1 calc R . .
C29 C 1.0890(4) 0.6289(4) 0.24289(15) 0.0592(13) Uani 1 1 d . . .
H29A H 1.1341 0.7156 0.2515 0.089 Uiso 1 1 calc R . .
H29B H 1.1089 0.5812 0.2638 0.089 Uiso 1 1 calc R . .
H29C H 1.0007 0.5990 0.2439 0.089 Uiso 1 1 calc R . .
O1' O 0.6030(2) 0.6009(2) 0.07537(7) 0.0291(6) Uani 1 1 d . . .
O2' O 0.6945(2) 0.4880(2) 0.08653(9) 0.0392(6) Uani 1 1 d . . .
O3' O 1.0587(2) 0.6826(3) 0.03509(9) 0.0514(8) Uani 1 1 d . . .
O4' O 0.9228(2) 0.8847(3) 0.10936(10) 0.0521(8) Uani 1 1 d . . .
O5' O 0.7745(2) 0.7417(2) 0.15215(8) 0.0351(6) Uani 1 1 d . . .
O6' O 0.4957(2) 0.7312(2) 0.11843(8) 0.0329(6) Uani 1 1 d . . .
O7' O 0.3932(2) 0.3750(2) 0.08516(7) 0.0316(6) Uani 1 1 d . . .
O8' O 0.2150(2) 0.4474(2) 0.09017(7) 0.0323(6) Uani 1 1 d . . .
O9' O 0.3102(2) 0.7071(2) 0.09802(9) 0.0395(7) Uani 1 1 d . . .
C1' C 0.6752(3) 0.5550(3) 0.06332(12) 0.0312(9) Uani 1 1 d . . .
C2' C 0.7255(3) 0.5978(4) 0.01692(12) 0.0430(11) Uani 1 1 d . . .
H2'A H 0.7411 0.6824 0.0127 0.052 Uiso 1 1 calc R . .
H2'B H 0.6630 0.5447 -0.0054 0.052 Uiso 1 1 calc R . .
C3' C 0.8433(4) 0.5960(4) 0.00795(13) 0.0457(11) Uani 1 1 d . . .
H3'A H 0.8308 0.5138 0.0153 0.055 Uiso 1 1 calc R . .
H3'B H 0.8638 0.6112 -0.0244 0.055 Uiso 1 1 calc R . .
C4' C 0.9478(3) 0.6908(4) 0.03511(14) 0.0439(10) Uani 1 1 d . . .
H4'A H 0.9603 0.7756 0.0336 0.053 Uiso 1 1 calc R . .
C5' C 0.9913(3) 0.6604(4) 0.07668(12) 0.0389(10) Uani 1 1 d . . .
H5'A H 0.9434 0.5725 0.0861 0.047 Uiso 1 1 calc R . .
C6' C 1.0528(3) 0.7497(4) 0.11402(13) 0.0406(10) Uani 1 1 d . . .
H6'A H 1.0968 0.8340 0.1016 0.049 Uiso 1 1 calc R . .
H6'B H 1.1141 0.7334 0.1284 0.049 Uiso 1 1 calc R . .
C7' C 0.9608(3) 0.7410(4) 0.14915(12) 0.0375(10) Uani 1 1 d . . .
H7'A H 0.9042 0.6536 0.1563 0.045 Uiso 1 1 calc R . .
H7'B H 1.0053 0.7821 0.1770 0.045 Uiso 1 1 calc R . .
C8' C 0.8880(4) 0.7981(4) 0.13400(13) 0.0340(9) Uani 1 1 d . . .
C9' C 0.6945(3) 0.7884(3) 0.13942(14) 0.0384(10) Uani 1 1 d . . .
H9'A H 0.7148 0.8231 0.1087 0.046 Uiso 1 1 calc R . .
H9'B H 0.7052 0.8541 0.1604 0.046 Uiso 1 1 calc R . .
C10' C 0.5631(3) 0.6832(3) 0.14105(12) 0.0302(9) Uani 1 1 d . . .
H10B H 0.5355 0.6653 0.1730 0.036 Uiso 1 1 calc R . .
C11' C 0.5451(3) 0.5673(3) 0.11886(11) 0.0281(8) Uani 1 1 d . . .
H11B H 0.5847 0.5304 0.1374 0.034 Uiso 1 1 calc R . .
C12' C 0.4096(3) 0.4743(3) 0.11259(11) 0.0283(9) Uani 1 1 d . . .
H12B H 0.3716 0.4420 0.1426 0.034 Uiso 1 1 calc R . .
C13' C 0.3437(3) 0.5325(3) 0.09014(11) 0.0281(9) Uani 1 1 d . . .
H13B H 0.3737 0.5560 0.0586 0.034 Uiso 1 1 calc R . .
C14' C 0.3664(3) 0.6459(3) 0.11654(13) 0.0325(9) Uani 1 1 d . . .
H14B H 0.3352 0.6203 0.1478 0.039 Uiso 1 1 calc R . .
C15' C 0.3963(4) 0.2781(3) 0.10933(13) 0.0384(10) Uani 1 1 d . . .
H15C H 0.3293 0.2420 0.1317 0.046 Uiso 1 1 calc R . .
H15D H 0.4756 0.3095 0.1251 0.046 Uiso 1 1 calc R . .
C16' C 0.3803(4) 0.1839(3) 0.07477(12) 0.0359(10) Uani 1 1 d . . .
C17' C 0.2647(4) 0.0937(4) 0.06145(15) 0.0505(11) Uani 1 1 d . . .
H17B H 0.1941 0.0882 0.0753 0.061 Uiso 1 1 calc R . .
C18' C 0.2511(5) 0.0107(4) 0.02784(16) 0.0600(13) Uani 1 1 d . . .
H18B H 0.1716 -0.0515 0.0189 0.072 Uiso 1 1 calc R . .
C19' C 0.3531(5) 0.0193(4) 0.00788(14) 0.0527(12) Uani 1 1 d . . .
H19B H 0.3442 -0.0364 -0.0153 0.063 Uiso 1 1 calc R . .
C20' C 0.4679(4) 0.1078(4) 0.02110(14) 0.0487(11) Uani 1 1 d . . .
H20B H 0.5383 0.1126 0.0074 0.058 Uiso 1 1 calc R . .
C21' C 0.4811(4) 0.1889(4) 0.05393(13) 0.0424(10) Uani 1 1 d . . .
H21B H 0.5611 0.2503 0.0627 0.051 Uiso 1 1 calc R . .
C22' C 0.1614(4) 0.4206(6) 0.04780(14) 0.087(2) Uani 1 1 d . . .
H22C H 0.2068 0.3942 0.0278 0.104 Uiso 1 1 calc R . .
H22D H 0.1659 0.4950 0.0347 0.104 Uiso 1 1 calc R . .
C23' C 0.0311(3) 0.3216(4) 0.05082(12) 0.0404(10) Uani 1 1 d . . .
C24' C -0.0599(4) 0.3423(4) 0.03503(13) 0.0426(10) Uani 1 1 d . . .
H24B H -0.0384 0.4202 0.0228 0.051 Uiso 1 1 calc R . .
C25' C -0.1822(4) 0.2516(4) 0.03679(13) 0.0466(11) Uani 1 1 d . . .
H25B H -0.2438 0.2669 0.0255 0.056 Uiso 1 1 calc R . .
C26' C -0.2135(4) 0.1407(4) 0.05474(14) 0.0506(12) Uani 1 1 d . . .
H26B H -0.2975 0.0791 0.0564 0.061 Uiso 1 1 calc R . .
C27' C -0.1260(5) 0.1164(4) 0.07037(14) 0.0525(12) Uani 1 1 d . . .
H27B H -0.1487 0.0383 0.0827 0.063 Uiso 1 1 calc R . .
C28' C -0.0039(4) 0.2066(5) 0.06802(13) 0.0496(12) Uani 1 1 d . . .
H28B H 0.0572 0.1893 0.0784 0.060 Uiso 1 1 calc R . .
C29' C 0.3501(4) 0.7582(4) 0.05445(15) 0.0536(12) Uani 1 1 d . . .
H29D H 0.3039 0.7979 0.0448 0.080 Uiso 1 1 calc R . .
H29E H 0.3360 0.6930 0.0332 0.080 Uiso 1 1 calc R . .
H29F H 0.4378 0.8191 0.0554 0.080 Uiso 1 1 calc R . .

loop_
_atom_site_aniso_label
_atom_site_aniso_U_11
_atom_site_aniso_U_22
_atom_site_aniso_U_33
_atom_site_aniso_U_23
_atom_site_aniso_U_13
_atom_site_aniso_U_12
O1 0.0308(14) 0.0264(14) 0.0257(13) -0.0020(11) 0.0024(11) 0.0106(12)
O2 0.0287(15) 0.0284(15) 0.0421(16) -0.0024(13) 0.0028(12) 0.0109(13)
O3 0.0332(16) 0.0367(16) 0.0409(16) 0.0023(12) 0.0056(12) 0.0083(14)
O4 0.0413(17) 0.0374(17) 0.0647(19) -0.0044(14) 0.0135(15) 0.0194(15)
O5 0.0265(15) 0.0330(16) 0.0399(14) -0.0030(12) -0.0028(12) 0.0102(13)
O6 0.0268(15) 0.0262(15) 0.0469(15) 0.0029(12) 0.0011(12) 0.0109(12)
O7 0.0370(16) 0.0283(14) 0.0347(13) 0.0007(11) -0.0005(12) 0.0189(12)
O8 0.0230(14) 0.0369(15) 0.0324(13) 0.0077(12) 0.0012(11) 0.0094(12)
O9 0.0390(17) 0.0260(16) 0.0576(18) -0.0009(13) -0.0004(14) 0.0072(14)
C1 0.027(2) 0.023(2) 0.033(2) 0.0022(18) -0.0027(17) 0.0101(18)
C2 0.036(2) 0.031(2) 0.031(2) -0.0002(16) 0.0008(17) 0.0112(19)
C3 0.032(2) 0.035(2) 0.032(2) 0.0027(17) 0.0061(18) 0.011(2)
C4 0.032(2) 0.029(2) 0.032(2) 0.0025(17) 0.0070(17) 0.0124(19)
C5 0.028(2) 0.032(2) 0.043(2) -0.0002(18) 0.0054(18) 0.0144(19)
C6 0.027(2) 0.031(2) 0.042(2) -0.0052(18) 0.0000(18) 0.0111(19)
C7 0.032(2) 0.032(2) 0.038(2) -0.0061(18) -0.0063(18) 0.0137(19)
C8 0.027(2) 0.040(3) 0.035(2) 0.0027(19) -0.0016(18) 0.016(2)
C9 0.033(2) 0.031(2) 0.045(2) 0.0003(18) -0.0023(18) 0.013(2)
C10 0.031(2) 0.028(2) 0.031(2) -0.0023(17) -0.0005(17) 0.0133(19)
C11 0.032(2) 0.032(2) 0.0271(19) 0.0021(16) 0.0033(16) 0.0174(19)
C12 0.029(2) 0.032(2) 0.0307(19) -0.0010(17) 0.0016(16) 0.0168(19)
C13 0.025(2) 0.032(2) 0.036(2) 0.0010(17) 0.0041(16) 0.0112(18)
C14 0.029(2) 0.027(2) 0.041(2) -0.0011(18) -0.0006(17) 0.0106(19)
C15 0.044(3) 0.037(2) 0.042(2) -0.0030(19) 0.0006(19) 0.024(2)
C16 0.032(2) 0.033(2) 0.043(2) -0.0026(19) 0.0001(19) 0.018(2)
C17 0.037(3) 0.033(2) 0.046(2) -0.0028(19) 0.0036(19) 0.017(2)
C18 0.036(3) 0.047(3) 0.051(2) -0.006(2) -0.007(2) 0.028(2)
C19 0.051(3) 0.046(3) 0.050(3) 0.004(2) -0.002(2) 0.030(2)
C20 0.042(3) 0.057(3) 0.067(3) 0.020(2) 0.010(2) 0.026(3)
C21 0.036(3) 0.054(3) 0.061(3) 0.012(2) 0.006(2) 0.028(2)
C22 0.037(3) 0.074(3) 0.029(2) 0.006(2) -0.0030(19) 0.018(2)
C23 0.033(2) 0.043(3) 0.0250(19) 0.0039(18) -0.0006(17) 0.016(2)
C24 0.037(3) 0.039(2) 0.031(2) 0.0010(18) -0.0001(18) 0.019(2)
C25 0.033(3) 0.048(3) 0.035(2) -0.002(2) -0.0082(19) 0.007(2)
C26 0.038(3) 0.094(4) 0.040(3) 0.014(3) 0.004(2) 0.037(3)
C27 0.068(4) 0.070(4) 0.045(3) 0.008(2) 0.007(2) 0.053(3)
C28 0.060(3) 0.035(2) 0.032(2) 0.0030(18) -0.003(2) 0.021(2)
C29 0.067(3) 0.041(3) 0.064(3) -0.016(2) -0.007(3) 0.023(3)
O1' 0.0298(14) 0.0321(14) 0.0290(13) 0.0032(11) 0.0038(11) 0.0182(13)
O2' 0.0403(17) 0.0413(17) 0.0447(16) 0.0065(13) 0.0058(13) 0.0269(15)
O3' 0.0344(17) 0.070(2) 0.0516(17) -0.0055(15) 0.0039(13) 0.0275(16)
O4' 0.0402(18) 0.0413(18) 0.076(2) 0.0172(17) 0.0094(15) 0.0217(15)
O5' 0.0314(16) 0.0349(15) 0.0410(14) -0.0001(12) -0.0032(12) 0.0182(13)
O6' 0.0285(15) 0.0283(14) 0.0438(15) -0.0052(11) -0.0044(12) 0.0156(13)
O7' 0.0380(15) 0.0260(14) 0.0318(13) -0.0013(11) -0.0009(11) 0.0168(13)
O8' 0.0253(15) 0.0365(15) 0.0297(13) 0.0009(11) 0.0000(11) 0.0113(13)
O9' 0.0341(15) 0.0344(16) 0.0564(17) 0.0002(13) -0.0025(13) 0.0219(14)
C1' 0.027(2) 0.028(2) 0.033(2) -0.0029(18) -0.0029(17) 0.0100(19)
C2' 0.035(2) 0.062(3) 0.031(2) -0.004(2) 0.0023(18) 0.023(2)
C3' 0.040(3) 0.060(3) 0.036(2) -0.004(2) 0.0020(19) 0.024(2)
C4' 0.032(2) 0.052(3) 0.049(2) 0.002(2) 0.010(2) 0.022(2)
C5' 0.029(2) 0.047(3) 0.045(2) 0.001(2) 0.0029(19) 0.022(2)
C6' 0.029(2) 0.045(3) 0.050(2) 0.002(2) -0.0007(19) 0.019(2)
C7' 0.036(2) 0.036(2) 0.040(2) -0.0047(19) -0.0080(18) 0.018(2)
C8' 0.027(2) 0.034(2) 0.040(2) -0.009(2) -0.0027(19) 0.014(2)
C9' 0.031(2) 0.032(2) 0.054(2) -0.0068(19) -0.0089(19) 0.017(2)
C10' 0.033(2) 0.034(2) 0.0280(19) -0.0033(16) -0.0072(16) 0.020(2)
C11' 0.030(2) 0.034(2) 0.0246(18) 0.0008(16) 0.0004(16) 0.0199(19)
C12' 0.027(2) 0.031(2) 0.0267(18) -0.0001(17) 0.0020(16) 0.0140(18)
C13' 0.025(2) 0.030(2) 0.0295(19) 0.0025(16) 0.0007(16) 0.0146(18)
C14' 0.029(2) 0.028(2) 0.042(2) -0.0022(18) -0.0002(18) 0.0159(19)
C15' 0.053(3) 0.028(2) 0.036(2) 0.0053(18) 0.0038(19) 0.022(2)
C16' 0.047(3) 0.025(2) 0.037(2) 0.0060(17) 0.0035(19) 0.019(2)
C17' 0.041(3) 0.037(3) 0.059(3) 0.006(2) 0.009(2) 0.009(2)
C18' 0.061(3) 0.031(3) 0.062(3) -0.004(2) -0.006(3) 0.004(2)
C19' 0.086(4) 0.032(3) 0.042(3) -0.005(2) 0.000(3) 0.031(3)
C20' 0.066(3) 0.049(3) 0.043(2) -0.001(2) -0.001(2) 0.037(3)
C21' 0.049(3) 0.041(3) 0.040(2) 0.000(2) -0.004(2) 0.024(2)
C22' 0.028(3) 0.138(5) 0.033(2) -0.002(3) -0.007(2) -0.004(3)
C23' 0.028(2) 0.053(3) 0.028(2) -0.005(2) 0.0002(18) 0.011(2)
C24' 0.047(3) 0.038(2) 0.036(2) 0.0011(19) 0.005(2) 0.016(2)
C25' 0.032(3) 0.060(3) 0.050(3) 0.001(2) -0.003(2) 0.024(2)
C26' 0.039(3) 0.048(3) 0.045(3) -0.004(2) 0.002(2) 0.007(2)
C27' 0.073(4) 0.037(3) 0.045(3) -0.004(2) -0.004(2) 0.026(3)
C28' 0.050(3) 0.076(4) 0.037(2) -0.007(2) -0.008(2) 0.043(3)
C29' 0.061(3) 0.047(3) 0.063(3) 0.002(2) -0.007(2) 0.035(3)

loop_
_atom_type_symbol
_atom_type_description
_atom_type_scat_dispersion_real
_atom_type_scat_dispersion_imag
_atom_type_scat_source
C C 0.0033 0.0016 'International Tables Vol C Tables 4.2.6.8 and 6.1.1.4'
H H 0.0000 0.0000 'International Tables Vol C Tables 4.2.6.8 and 6.1.1.4'
O O 0.0106 0.0060 'International Tables Vol C Tables 4.2.6.8 and 6.1.1.4'

loop_
_geom_angle_atom_site_label_1
_geom_angle_atom_site_label_2
_geom_angle_atom_site_label_3
_geom_angle
_geom_angle_site_symmetry_1
_geom_angle_site_symmetry_3
_geom_angle_publ_flag
C1 O1 C11 116.7(3) . . ?
C4 O3 C5 60.7(2) . . ?
C8 O5 C9 116.9(3) . . ?
C14 O6 C10 112.8(3) . . ?
C12 O7 C15 113.5(3) . . ?
C13 O8 C22 113.9(3) . . ?
C14 O9 C29 116.3(3) . . ?
O2 C1 O1 124.6(3) . . ?
O2 C1 C2 124.8(3) . . ?
O1 C1 C2 110.6(3) . . ?
C1 C2 C3 112.6(3) . . ?
C4 C3 C2 112.4(3) . . ?
O3 C4 C5 59.8(2) . . ?
O3 C4 C3 116.6(3) . . ?
C5 C4 C3 124.5(3) . . ?
O3 C5 C4 59.5(2) . . ?
O3 C5 C6 116.8(3) . . ?
C4 C5 C6 123.4(3) . . ?
C5 C6 C7 111.6(3) . . ?
C8 C7 C6 112.4(3) . . ?
O4 C8 O5 122.7(4) . . ?
O4 C8 C7 126.0(4) . . ?
O5 C8 C7 111.3(3) . . ?
O5 C9 C10 107.4(3) . . ?
O6 C10 C11 112.0(3) . . ?
O6 C10 C9 102.9(3) . . ?
C11 C10 C9 113.0(3) . . ?
O1 C11 C10 107.3(3) . . ?
O1 C11 C12 108.8(3) . . ?
C10 C11 C12 110.5(3) . . ?
O7 C12 C13 107.2(3) . . ?
O7 C12 C11 111.1(3) . . ?
C13 C12 C11 111.0(3) . . ?
O8 C13 C12 110.5(3) . . ?
O8 C13 C14 108.0(3) . . ?
C12 C13 C14 109.2(3) . . ?
O9 C14 O6 107.4(3) . . ?
O9 C14 C13 114.1(3) . . ?
O6 C14 C13 108.9(3) . . ?
O7 C15 C16 106.9(3) . . ?
C17 C16 C21 118.0(4) . . ?
C17 C16 C15 122.4(3) . . ?
C21 C16 C15 119.6(3) . . ?
C16 C17 C18 121.5(4) . . ?
C19 C18 C17 119.4(4) . . ?
C20 C19 C18 120.2(4) . . ?
C21 C20 C19 119.8(4) . . ?
C20 C21 C16 121.0(4) . . ?
O8 C22 C23 108.9(3) . . ?
C24 C23 C28 119.4(4) . . ?
C24 C23 C22 120.6(4) . . ?
C28 C23 C22 120.0(4) . . ?
C23 C24 C25 120.0(4) . . ?
C26 C25 C24 120.6(4) . . ?
C27 C26 C25 119.3(4) . . ?
C26 C27 C28 121.0(4) . . ?
C27 C28 C23 119.7(4) . . ?
C1' O1' C11' 117.6(3) . . ?
C5' O3' C4' 61.4(2) . . ?
C8' O5' C9' 116.7(3) . . ?
C10' O6' C14' 113.1(3) . . ?
C12' O7' C15' 114.0(2) . . ?
C22' O8' C13' 114.4(3) . . ?
C14' O9' C29' 116.7(3) . . ?
O2' C1' O1' 124.2(3) . . ?
O2' C1' C2' 125.6(4) . . ?
O1' C1' C2' 110.2(3) . . ?
C1' C2' C3' 113.3(3) . . ?
C4' C3' C2' 111.6(3) . . ?
O3' C4' C5' 59.2(2) . . ?
O3' C4' C3' 115.9(3) . . ?
C5' C4' C3' 122.5(4) . . ?
O3' C5' C4' 59.4(2) . . ?
O3' C5' C6' 117.3(3) . . ?
C4' C5' C6' 123.2(4) . . ?
C5' C6' C7' 111.6(3) . . ?
C8' C7' C6' 112.7(3) . . ?
O4' C8' O5' 122.2(3) . . ?
O4' C8' C7' 126.1(4) . . ?
O5' C8' C7' 111.7(3) . . ?
O5' C9' C10' 108.3(3) . . ?
O6' C10' C11' 111.5(3) . . ?
O6' C10' C9' 103.6(3) . . ?
C11' C10' C9' 113.6(3) . . ?
O1' C11' C10' 107.4(3) . . ?
O1' C11' C12' 108.8(3) . . ?
C10' C11' C12' 111.4(3) . . ?
O7' C12' C13' 107.4(3) . . ?
O7' C12' C11' 111.2(3) . . ?
C13' C12' C11' 111.0(3) . . ?
O8' C13' C12' 109.2(3) . . ?
O8' C13' C14' 108.2(3) . . ?
C12' C13' C14' 109.5(3) . . ?
O9' C14' O6' 107.5(3) . . ?
O9' C14' C13' 113.8(3) . . ?
O6' C14' C13' 109.4(3) . . ?
O7' C15' C16' 106.1(3) . . ?
C17' C16' C21' 118.2(4) . . ?
C17' C16' C15' 121.0(4) . . ?
C21' C16' C15' 120.7(4) . . ?
C16' C17' C18' 120.4(4) . . ?
C19' C18' C17' 119.6(4) . . ?
C20' C19' C18' 120.4(4) . . ?
C19' C20' C21' 120.0(4) . . ?
C20' C21' C16' 121.4(4) . . ?
O8' C22' C23' 110.3(3) . . ?
C24' C23' C28' 117.7(4) . . ?
C24' C23' C22' 119.6(4) . . ?
C28' C23' C22' 122.7(4) . . ?
C23' C24' C25' 121.1(4) . . ?
C26' C25' C24' 119.7(4) . . ?
C25' C26' C27' 120.9(4) . . ?
C26' C27' C28' 119.3(4) . . ?
C27' C28' C23' 121.3(4) . . ?

loop_
_geom_bond_atom_site_label_1
_geom_bond_atom_site_label_2
_geom_bond_distance
_geom_bond_site_symmetry_2
_geom_bond_publ_flag
O1 C1 1.342(4) . ?
O1 C11 1.456(4) . ?
O2 C1 1.201(4) . ?
O3 C4 1.446(4) . ?
O3 C5 1.450(4) . ?
O4 C8 1.204(4) . ?
O5 C8 1.347(4) . ?
O5 C9 1.451(4) . ?
O6 C14 1.430(4) . ?
O6 C10 1.443(4) . ?
O7 C12 1.425(4) . ?
O7 C15 1.432(4) . ?
O8 C13 1.431(4) . ?
O8 C22 1.433(4) . ?
O9 C14 1.385(4) . ?
O9 C29 1.414(5) . ?
C1 C2 1.504(5) . ?
C2 C3 1.528(5) . ?
C3 C4 1.490(5) . ?
C4 C5 1.464(5) . ?
C5 C6 1.493(5) . ?
C6 C7 1.537(5) . ?
C7 C8 1.502(5) . ?
C9 C10 1.525(5) . ?
C10 C11 1.509(5) . ?
C11 C12 1.524(5) . ?
C12 C13 1.512(5) . ?
C13 C14 1.531(5) . ?
C15 C16 1.496(5) . ?
C16 C17 1.381(5) . ?
C16 C21 1.391(5) . ?
C17 C18 1.380(5) . ?
C18 C19 1.378(6) . ?
C19 C20 1.379(6) . ?
C20 C21 1.378(6) . ?
C22 C23 1.494(5) . ?
C23 C24 1.375(5) . ?
C23 C28 1.391(6) . ?
C24 C25 1.384(6) . ?
C25 C26 1.375(6) . ?
C26 C27 1.369(6) . ?
C27 C28 1.376(6) . ?
O1' C1' 1.348(4) . ?
O1' C11' 1.442(4) . ?
O2' C1' 1.205(4) . ?
O3' C5' 1.448(4) . ?
O3' C4' 1.451(5) . ?
O4' C8' 1.200(4) . ?
O5' C8' 1.351(4) . ?
O5' C9' 1.447(4) . ?
O6' C10' 1.432(4) . ?
O6' C14' 1.435(4) . ?
O7' C12' 1.420(4) . ?
O7' C15' 1.433(4) . ?
O8' C22' 1.391(5) . ?
O8' C13' 1.428(4) . ?
O9' C14' 1.394(4) . ?
O9' C29' 1.424(5) . ?
C1' C2' 1.503(5) . ?
C2' C3' 1.518(5) . ?
C3' C4' 1.496(5) . ?
C4' C5' 1.480(5) . ?
C5' C6' 1.494(5) . ?
C6' C7' 1.524(5) . ?
C7' C8' 1.490(5) . ?
C9' C10' 1.517(5) . ?
C10' C11' 1.513(5) . ?
C11' C12' 1.523(5) . ?
C12' C13' 1.510(5) . ?
C13' C14' 1.526(5) . ?
C15' C16' 1.506(5) . ?
C16' C17' 1.383(5) . ?
C16' C21' 1.385(5) . ?
C17' C18' 1.395(6) . ?
C18' C19' 1.369(6) . ?
C19' C20' 1.369(6) . ?
C20' C21' 1.363(5) . ?
C22' C23' 1.485(6) . ?
C23' C24' 1.380(5) . ?
C23' C28' 1.384(6) . ?
C24' C25' 1.385(5) . ?
C25' C26' 1.356(6) . ?
C26' C27' 1.364(6) . ?
C27' C28' 1.383(6) . ?
